data_2022439
loop_
_publ_author_name
'Peloquin, Andrew J.'
'Ragusa, Arianna C.'
'McMillen, Colin D.'
'Pennington, William T.'

_publ_section_title
;
 The reaction of thiourea and 1,3-dimethylthiourea towards organoiodines:
 oxidative bond formation and halogen bonding
;
_journal_coeditor_code VP3021
_journal_issue 10
_journal_name_full 'Acta Crystallographica Section C'
_journal_page_first
;
;
_journal_paper_doi 10.1107/S205322962100869X
_journal_volume 77
_journal_year 2021
_chemical_formula_iupac 'C6 F4 I2, C H4 N2 S'
_chemical_formula_moiety 'C6 F4 I2, C H4 N2 S'
_chemical_formula_sum 'C7 H4 F4 I2 N2 S'
_chemical_formula_weight 477.98
_chemical_name_systematic
;
Thiourea--1,3-diiodo-2,4,5,6-tetrafluorobenzene (1/1)
;
_space_group_crystal_system orthorhombic
_space_group_IT_number 61
_space_group_name_Hall '-P 2ac 2ab'
_space_group_name_H-M_alt 'P b c a'
_atom_sites_solution_hydrogens difmap
_atom_sites_solution_primary dual
_atom_sites_solution_secondary difmap
_audit_creation_method
;
Olex2 1.3
(compiled 2020.11.12 svn.r5f609507 for OlexSys, GUI svn.r6272)
;
_cell_angle_alpha 90
_cell_angle_beta 90
_cell_angle_gamma 90
_cell_formula_units_Z 8
_cell_length_a 8.5853(5)
_cell_length_b 11.6911(7)
_cell_length_c 23.4148(17)
_cell_measurement_reflns_used 9885
_cell_measurement_temperature 100(2)
_cell_measurement_theta_max 28.32
_cell_measurement_theta_min 2.94
_cell_volume 2350.2(3)
_computing_cell_refinement
;
SAINT (Bruker, 2017)
;
_computing_data_collection
;
APEX3 (Bruker, 2017)
;
_computing_data_reduction
;
SAINT (Bruker, 2017)
;
_computing_molecular_graphics
;
Mercury (Macrae <i>et al.</i>, 2020)
;
_computing_publication_material
;
publCIF (Westrip, 2010) and OLEX2 (Dolomanov <i>et al.</i>,
2009)
;
_computing_structure_refinement
;
SHELXL2018 (Sheldrick, 2015<i>b</i>)
;
_computing_structure_solution
;
SHELXT2018 (Sheldrick, 2015<i>a</i>)
;
_diffrn_ambient_temperature 100.0
_diffrn_measured_fraction_theta_full 0.994
_diffrn_measured_fraction_theta_max 0.995
_diffrn_measurement_device_type 'Bruker D8 Venture Photon 2'
_diffrn_measurement_method '\f and \w scans'
_diffrn_radiation_type MoK\a
_diffrn_radiation_wavelength 0.71073
_diffrn_reflns_av_R_equivalents 0.0490
_diffrn_reflns_av_unetI/netI 0.0270
_diffrn_reflns_limit_h_max 10
_diffrn_reflns_limit_h_min -10
_diffrn_reflns_limit_k_max 14
_diffrn_reflns_limit_k_min -14
_diffrn_reflns_limit_l_max 25
_diffrn_reflns_limit_l_min -29
_diffrn_reflns_number 19936
_diffrn_reflns_theta_full 25.242
_diffrn_reflns_theta_max 26.356
_diffrn_reflns_theta_min 2.942
_diffrn_source 'Incoatec I\mS'
_diffrn_source_current 1.0
_diffrn_source_power 0.05
_diffrn_source_voltage 50.0
_diffrn_standards_number 0
_exptl_absorpt_coefficient_mu 5.555
_exptl_absorpt_correction_T_max 0.7457
_exptl_absorpt_correction_T_min 0.5391
_exptl_absorpt_correction_type multi-scan
_exptl_absorpt_process_details
;
(SADABS; Bruker, 2017)
;
_exptl_crystal_colour colourless
_exptl_crystal_density_diffrn 2.702
_exptl_crystal_density_method 'not measured'
_exptl_crystal_description needle
_exptl_crystal_F_000 1744
_exptl_crystal_size_max 0.706
_exptl_crystal_size_mid 0.142
_exptl_crystal_size_min 0.06
_refine_diff_density_max 0.631
_refine_diff_density_min -0.873
_refine_ls_extinction_method none
_refine_ls_goodness_of_fit_ref 1.105
_refine_ls_hydrogen_treatment refall
_refine_ls_matrix_type full
_refine_ls_number_parameters 161
_refine_ls_number_reflns 2390
_refine_ls_number_restraints 4
_refine_ls_restrained_S_all 1.105
_refine_ls_R_factor_all 0.0210
_refine_ls_R_factor_gt 0.0189
_refine_ls_shift/su_max 0.002
_refine_ls_shift/su_mean 0.000
_refine_ls_structure_factor_coef Fsqd
_refine_ls_weighting_details 'w=1/[\s^2^(Fo^2^)+(0.0159P)^2^+1.4818P] where P=(Fo^2^+2Fc^2^)/3'
_refine_ls_weighting_scheme calc
_refine_ls_wR_factor_gt 0.0440
_refine_ls_wR_factor_ref 0.0458
_reflns_number_gt 2216
_reflns_number_total 2390
_reflns_threshold_expression 'I > 2\s(I)'
_cod_data_source_file vp3021sup1.cif
_cod_data_source_block 2
_cod_database_code 2022439
_shelx_space_group_comment
;
The symmetry employed for this shelxl refinement is uniquely defined
by the following loop, which should always be used as a source of
symmetry information in preference to the above space-group names.
They are only intended as comments.
;
_shelx_estimated_absorpt_t_min 0.111
_shelx_estimated_absorpt_t_max 0.732

loop_
_space_group_symop_operation_xyz
'x, y, z'
'-x+1/2, -y, z+1/2'
'-x, y+1/2, -z+1/2'
'x+1/2, -y+1/2, -z'
'-x, -y, -z'
'x-1/2, y, -z-1/2'
'x, -y-1/2, z-1/2'
'-x-1/2, y-1/2, z'

loop_
_atom_site_type_symbol
_atom_site_label
_atom_site_fract_x
_atom_site_fract_y
_atom_site_fract_z
_atom_site_U_iso_or_equiv
_atom_site_adp_type
_atom_site_calc_flag
_atom_site_occupancy
_atom_site_disorder_assembly
_atom_site_disorder_group
I I1 0.49699(2) 0.64348(2) 0.35989(2) 0.01252(7) Uani d 1 . .
I I2 0.48591(2) 0.59659(2) 0.10171(2) 0.01365(7) Uani d 1 . .
F F1 0.57601(15) 0.67590(12) 0.22765(6) 0.0145(3) Uani d 1 . .
F F2 0.26164(17) 0.39328(12) 0.14214(6) 0.0170(3) Uani d 1 . .
F F3 0.17367(16) 0.31964(12) 0.24596(7) 0.0174(3) Uani d 1 . .
F F4 0.28440(17) 0.41971(13) 0.34057(7) 0.0181(3) Uani d 1 . .
C C1 0.4305(3) 0.5530(2) 0.28645(11) 0.0119(5) Uani d 1 . .
C C2 0.4751(3) 0.5877(2) 0.23227(12) 0.0119(5) Uani d 1 . .
C C3 0.4230(3) 0.5364(2) 0.18259(11) 0.0123(5) Uani d 1 . .
C C4 0.3205(3) 0.4451(2) 0.18840(11) 0.0123(5) Uani d 1 . .
C C5 0.2746(3) 0.4065(2) 0.24136(11) 0.0121(5) Uani d 1 . .
C C6 0.3305(3) 0.4597(2) 0.28950(11) 0.0124(5) Uani d 1 . .
S S1 0.41741(6) 0.21797(5) 0.51991(3) 0.01215(13) Uani d 1 . .
N N1 0.5517(3) 0.3874(2) 0.46289(11) 0.0159(5) Uani d 1 . .
H H1N1 0.636(3) 0.351(3) 0.4705(15) 0.032(10) Uiso d 1 . .
H H2N1 0.551(3) 0.441(2) 0.4389(11) 0.014(7) Uiso d 1 . .
N N2 0.2854(2) 0.39241(19) 0.46591(10) 0.0158(5) Uani d 1 . .
H H1N2 0.198(2) 0.363(2) 0.4732(14) 0.026(9) Uiso d 1 . .
H H2N2 0.286(3) 0.4534(19) 0.4451(12) 0.022(8) Uiso d 1 . .
C C7 0.4185(3) 0.3407(2) 0.47968(11) 0.0120(5) Uani d 1 . .

loop_
_atom_site_aniso_label
_atom_site_aniso_U_11
_atom_site_aniso_U_22
_atom_site_aniso_U_33
_atom_site_aniso_U_12
_atom_site_aniso_U_13
_atom_site_aniso_U_23
I1 0.01478(10) 0.01182(11) 0.01096(11) 0.00087(5) -0.00204(5) -0.00065(6)
I2 0.01521(9) 0.01498(11) 0.01076(11) 0.00306(6) 0.00116(5) 0.00204(6)
F1 0.0147(7) 0.0120(7) 0.0168(8) -0.0048(6) 0.0012(6) 0.0006(6)
F2 0.0211(8) 0.0145(8) 0.0153(8) -0.0003(6) -0.0057(6) -0.0039(6)
F3 0.0166(7) 0.0111(7) 0.0246(9) -0.0064(6) -0.0018(6) 0.0014(6)
F4 0.0226(7) 0.0178(8) 0.0138(8) -0.0033(6) 0.0039(6) 0.0025(6)
C1 0.0113(11) 0.0108(12) 0.0136(13) 0.0023(9) -0.0020(9) -0.0016(10)
C2 0.0113(11) 0.0065(12) 0.0181(15) 0.0007(9) 0.0000(9) 0.0019(10)
C3 0.0120(11) 0.0135(13) 0.0114(13) 0.0038(9) 0.0013(9) 0.0036(10)
C4 0.0131(10) 0.0123(12) 0.0113(13) 0.0034(9) -0.0043(9) -0.0030(10)
C5 0.0096(10) 0.0075(12) 0.0190(13) -0.0006(9) -0.0003(9) 0.0019(9)
C6 0.0120(11) 0.0129(12) 0.0123(13) 0.0032(9) 0.0024(9) 0.0041(10)
S1 0.0114(3) 0.0136(3) 0.0113(3) 0.0001(2) 0.0007(2) 0.0025(2)
N1 0.0133(10) 0.0135(12) 0.0209(13) 0.0014(9) 0.0018(9) 0.0059(10)
N2 0.0122(10) 0.0174(12) 0.0178(12) 0.0001(9) 0.0011(9) 0.0068(9)
C7 0.0146(12) 0.0147(13) 0.0066(12) 0.0024(9) 0.0007(9) -0.0014(9)

loop_
_atom_type_symbol
_atom_type_description
_atom_type_scat_dispersion_real
_atom_type_scat_dispersion_imag
_atom_type_scat_source
C C 0.0033 0.0016 'International Tables Vol C Tables 4.2.6.8 and 6.1.1.4'
H H 0.0000 0.0000 'International Tables Vol C Tables 4.2.6.8 and 6.1.1.4'
F F 0.0171 0.0103 'International Tables Vol C Tables 4.2.6.8 and 6.1.1.4'
I I -0.4742 1.8119 'International Tables Vol C Tables 4.2.6.8 and 6.1.1.4'
N N 0.0061 0.0033 'International Tables Vol C Tables 4.2.6.8 and 6.1.1.4'
S S 0.1246 0.1234 'International Tables Vol C Tables 4.2.6.8 and 6.1.1.4'

loop_
_geom_angle_atom_site_label_1
_geom_angle_atom_site_label_2
_geom_angle_atom_site_label_3
_geom_angle_site_symmetry_1
_geom_angle_site_symmetry_3
_geom_angle
_geom_angle_publ_flag
C2 C1 I1 . . 121.83(18) ?
C2 C1 C6 . . 116.6(2) ?
C6 C1 I1 . . 121.45(19) ?
F1 C2 C1 . . 118.3(2) ?
F1 C2 C3 . . 118.1(2) ?
C3 C2 C1 . . 123.6(2) ?
C2 C3 I2 . . 122.12(18) ?
C2 C3 C4 . . 117.1(2) ?
C4 C3 I2 . . 120.72(19) ?
F2 C4 C3 . . 120.4(2) ?
F2 C4 C5 . . 118.2(2) ?
C5 C4 C3 . . 121.4(2) ?
F3 C5 C4 . . 120.4(2) ?
F3 C5 C6 . . 120.2(2) ?
C6 C5 C4 . . 119.4(2) ?
F4 C6 C1 . . 120.0(2) ?
F4 C6 C5 . . 118.0(2) ?
C5 C6 C1 . . 121.9(2) ?
H1N1 N1 H2N1 . . 121(3) ?
C7 N1 H1N1 . . 118(2) ?
C7 N1 H2N1 . . 119.9(19) ?
H1N2 N2 H2N2 . . 117(3) ?
C7 N2 H1N2 . . 122(2) ?
C7 N2 H2N2 . . 120(2) ?
N1 C7 S1 . . 120.77(19) ?
N1 C7 N2 . . 118.7(2) ?
N2 C7 S1 . . 120.49(19) ?

loop_
_geom_bond_atom_site_label_1
_geom_bond_atom_site_label_2
_geom_bond_site_symmetry_2
_geom_bond_distance
_geom_bond_publ_flag
I1 C1 . 2.098(3) ?
I2 C3 . 2.092(2) ?
F1 C2 . 1.351(3) ?
F2 C4 . 1.340(3) ?
F3 C5 . 1.340(3) ?
F4 C6 . 1.344(3) ?
C1 C2 . 1.386(4) ?
C1 C6 . 1.390(3) ?
C2 C3 . 1.383(4) ?
C3 C4 . 1.389(3) ?
C4 C5 . 1.377(4) ?
C5 C6 . 1.374(4) ?
S1 C7 . 1.716(3) ?
N1 H1N1 . 0.860(18) ?
N1 H2N1 . 0.845(18) ?
N1 C7 . 1.327(3) ?
N2 H1N2 . 0.842(17) ?
N2 H2N2 . 0.864(17) ?
N2 C7 . 1.332(3) ?

loop_
_geom_hbond_atom_site_label_D
_geom_hbond_atom_site_label_H
_geom_hbond_atom_site_label_A
_geom_hbond_site_symmetry_A
_geom_hbond_distance_DH
_geom_hbond_distance_HA
_geom_hbond_distance_DA
_geom_hbond_angle_DHA
N1 H1N1 S1 4_556 0.860(18) 2.555(19) 3.397(2) 166(3)
N1 H2N1 I1 . 0.845(18) 3.036(18) 3.873(2) 171(2)
N2 H1N2 S1 4_456 0.842(17) 2.594(18) 3.429(2) 171(3)
N2 H2N2 I2 6_556 0.864(17) 3.27(3) 3.849(2) 127(2)
N2 H2N2 F4 . 0.864(17) 2.48(3) 2.952(3) 115(2)

loop_
_geom_torsion_atom_site_label_1
_geom_torsion_atom_site_label_2
_geom_torsion_atom_site_label_3
_geom_torsion_atom_site_label_4
_geom_torsion_site_symmetry_1
_geom_torsion_site_symmetry_2
_geom_torsion_site_symmetry_3
_geom_torsion_site_symmetry_4
_geom_torsion
_geom_torsion_publ_flag
I1 C1 C2 F1 . . . . 6.3(3) ?
I1 C1 C2 C3 . . . . -174.26(18) ?
I1 C1 C6 F4 . . . . -5.5(3) ?
I1 C1 C6 C5 . . . . 173.74(18) ?
I2 C3 C4 F2 . . . . 0.8(3) ?
I2 C3 C4 C5 . . . . -178.19(18) ?
F1 C2 C3 I2 . . . . -3.4(3) ?
F1 C2 C3 C4 . . . . 179.4(2) ?
F2 C4 C5 F3 . . . . -0.1(3) ?
F2 C4 C5 C6 . . . . -178.6(2) ?
F3 C5 C6 F4 . . . . 1.9(3) ?
F3 C5 C6 C1 . . . . -177.4(2) ?
C1 C2 C3 I2 . . . . 177.22(18) ?
C1 C2 C3 C4 . . . . 0.0(4) ?
C2 C1 C6 F4 . . . . 178.8(2) ?
C2 C1 C6 C5 . . . . -2.0(3) ?
C2 C3 C4 F2 . . . . 178.1(2) ?
C2 C3 C4 C5 . . . . -0.9(4) ?
C3 C4 C5 F3 . . . . 178.9(2) ?
C3 C4 C5 C6 . . . . 0.4(4) ?
C4 C5 C6 F4 . . . . -179.6(2) ?
C4 C5 C6 C1 . . . . 1.1(4) ?
C6 C1 C2 F1 . . . . -178.0(2) ?
C6 C1 C2 C3 . . . . 1.4(4) ?

_cod_database_fobs_code 2022439
